data_1512986
loop_
_publ_author_name
'Amal Cherian Kathalikkattil'
'Subin Damodaran'
'Kamal Kumar Bisht'
'Eringathodi Suresh'

_publ_section_title
;
 Hydrogen bonded binary molecular adducts derived from exobidentate
 N-donor ligand with dicarboxylic acids: Acid&#x22EF;imidazole
 hydrogen-bonding interactions in neutral and ionic heterosynthons
;
_journal_issue 2--3
_journal_name_full 'Journal of Molecular Structure'
_journal_page_first 361
_journal_page_last 370
_journal_paper_doi 10.1016/j.molstruc.2010.11.022
_journal_volume 985
_journal_year 2011
_chemical_formula_sum 'C24 H26 N8 O10'
_chemical_formula_weight 586.53
_chemical_name_systematic
; 
 ? 
;
_space_group_IT_number 14
_symmetry_cell_setting monoclinic
_symmetry_space_group_name_Hall '-P 2yn'
_symmetry_space_group_name_H-M 'P 1 21/n 1'
_atom_sites_solution_hydrogens geom
_atom_sites_solution_primary direct
_atom_sites_solution_secondary difmap
_audit_creation_method SHELXL-97
_cell_angle_alpha 90.00
_cell_angle_beta 95.218(7)
_cell_angle_gamma 90.00
_cell_formula_units_Z 2
_cell_length_a 4.1521(14)
_cell_length_b 20.659(7)
_cell_length_c 15.696(5)
_cell_measurement_temperature 100(2)
_cell_volume 1340.8(8)
_computing_cell_refinement 'BRUKER SMART'
_computing_data_collection 'BRUKER SMART'
_computing_data_reduction 'BRUKER SAINT'
_computing_molecular_graphics ORTEP
_computing_structure_refinement 'SHELXL-97 (Sheldrick, 1997)'
_computing_structure_solution 'SHELXS-97 (Sheldrick, 1990)'
_diffrn_ambient_temperature 100(2)
_diffrn_measured_fraction_theta_full 0.971
_diffrn_measured_fraction_theta_max 0.971
_diffrn_measurement_device_type 'BRUKER SMART APEX CCD DIFFRACTOMETER'
_diffrn_measurement_method 'OMEGA-PHI SCAN'
_diffrn_radiation_monochromator graphite
_diffrn_radiation_source 'fine-focus sealed tube'
_diffrn_radiation_type MoK\a
_diffrn_radiation_wavelength 0.71073
_diffrn_reflns_av_R_equivalents 0.0581
_diffrn_reflns_av_sigmaI/netI 0.0754
_diffrn_reflns_limit_h_max 4
_diffrn_reflns_limit_h_min -4
_diffrn_reflns_limit_k_max 23
_diffrn_reflns_limit_k_min -24
_diffrn_reflns_limit_l_max 13
_diffrn_reflns_limit_l_min -18
_diffrn_reflns_number 6613
_diffrn_reflns_theta_full 24.99
_diffrn_reflns_theta_max 24.99
_diffrn_reflns_theta_min 1.63
_exptl_absorpt_coefficient_mu 0.115
_exptl_absorpt_correction_T_max 0.9954
_exptl_absorpt_correction_T_min 0.9585
_exptl_absorpt_correction_type multi-scan
_exptl_absorpt_process_details 'BRUKER SADABS'
_exptl_crystal_colour colourless
_exptl_crystal_density_diffrn 1.453
_exptl_crystal_density_method 'not measured'
_exptl_crystal_description PLATES
_exptl_crystal_F_000 612
_exptl_crystal_size_max 0.37
_exptl_crystal_size_mid 0.07
_exptl_crystal_size_min 0.04
_refine_diff_density_max 0.220
_refine_diff_density_min -0.200
_refine_diff_density_rms 0.058
_refine_ls_extinction_method none
_refine_ls_goodness_of_fit_ref 1.124
_refine_ls_hydrogen_treatment mixed
_refine_ls_matrix_type full
_refine_ls_number_parameters 199
_refine_ls_number_reflns 2347
_refine_ls_number_restraints 0
_refine_ls_restrained_S_all 1.124
_refine_ls_R_factor_all 0.1198
_refine_ls_R_factor_gt 0.0776
_refine_ls_shift/su_max 0.000
_refine_ls_shift/su_mean 0.000
_refine_ls_structure_factor_coef Fsqd
_refine_ls_weighting_details 'calc w=1/[\s^2^(Fo^2^)+(0.0408P)^2^+1.3339P] where P=(Fo^2^+2Fc^2^)/3'
_refine_ls_weighting_scheme calc
_refine_ls_wR_factor_gt 0.1415
_refine_ls_wR_factor_ref 0.1596
_reflns_number_gt 1600
_reflns_number_total 2347
_reflns_threshold_expression >2sigma(I)
_cod_data_source_file 2011-361.cif
_cod_data_source_block CC3
_cod_depositor_comments
;
The following automatic conversions were performed:

'_symmetry_cell_setting' value 'Monoclinic' changed to 'monoclinic'
according to the built-in table from CIF Core dictionary named
'cif_core.dic' version 2.4.1 from
2010-06-29.

'_exptl_absorpt_correction_type' value 'MULTI-Scan'
changed to 'multi-scan' according to the built-in table from CIF Core
dictionary named 'cif_core.dic' version 2.4.1 from 2010-06-29.

Automatic conversion script
Id: cif_fix_values 1891 2012-01-12 08:04:46Z andrius 
;
_cod_original_sg_symbol_H-M P21/n
_cod_database_code 1512986

loop_
_symmetry_equiv_pos_as_xyz
'x, y, z'
'-x+1/2, y+1/2, -z+1/2'
'-x, -y, -z'
'x-1/2, -y-1/2, z-1/2'

loop_
_atom_site_label
_atom_site_type_symbol
_atom_site_fract_x
_atom_site_fract_y
_atom_site_fract_z
_atom_site_U_iso_or_equiv
_atom_site_adp_type
_atom_site_occupancy
_atom_site_calc_flag
_atom_site_refinement_flags
O1 O 1.0299(9) 0.29320(14) -0.0161(2) 0.0694(11) Uani 1 d .
O2 O 0.7514(8) 0.25900(13) -0.13553(17) 0.0527(9) Uani 1 d .
H2D H 0.8230 0.2919 -0.1560 0.079 Uiso 1 calc R
O3 O 0.9107(7) 0.06808(13) 0.20632(16) 0.0477(8) Uani 1 d .
O4 O 0.6899(9) -0.00188(14) 0.11138(19) 0.0748(12) Uani 1 d .
O5 O 0.9024(7) 0.35623(14) 0.7712(2) 0.0669(10) Uani 1 d .
N1 N 0.8977(7) 0.11533(15) 0.67841(19) 0.0335(8) Uani 1 d .
N2 N 1.2388(9) 0.14905(17) 0.7796(2) 0.0427(9) Uani 1 d .
N3 N 0.6315(8) 0.14414(14) -0.0645(2) 0.0393(9) Uani 1 d .
N4 N 0.6228(8) 0.09288(15) -0.0133(2) 0.0395(9) Uani 1 d .
C1 C 0.9856(10) 0.17699(18) 0.6578(3) 0.0387(10) Uani 1 d .
H1 H 0.9129 0.1999 0.6088 0.046 Uiso 1 calc R
C2 C 1.1941(11) 0.19770(19) 0.7211(3) 0.0466(11) Uani 1 d .
H2 H 1.2923 0.2382 0.7248 0.056 Uiso 1 calc R
C3 C 1.0540(10) 0.09952(19) 0.7527(2) 0.0387(10) Uani 1 d .
H3 H 1.0371 0.0603 0.7811 0.046 Uiso 1 calc R
C4 C 0.6733(10) 0.0722(2) 0.6260(3) 0.0473(11) Uani 1 d .
H4A H 0.5015 0.0979 0.5969 0.057 Uiso 1 calc R
H4B H 0.5758 0.0418 0.6632 0.057 Uiso 1 calc R
C5 C 0.8467(9) 0.03481(18) 0.5600(3) 0.0332(9) Uani 1 d .
C6 C 0.8749(10) 0.06025(19) 0.4798(3) 0.0420(11) Uani 1 d .
H6 H 0.7915 0.1011 0.4658 0.050 Uiso 1 calc R
C7 C 0.9742(10) -0.02536(19) 0.5796(3) 0.0415(11) Uani 1 d .
H7 H 0.9579 -0.0427 0.6337 0.050 Uiso 1 calc R
C8 C 0.9016(10) 0.16527(17) 0.0635(2) 0.0379(10) Uani 1 d .
H8 H 1.0207 0.1869 0.1078 0.045 Uiso 1 calc R
C9 C 0.8063(10) 0.18899(17) -0.0183(2) 0.0340(10) Uani 1 d .
C10 C 0.7825(10) 0.10354(17) 0.0647(2) 0.0361(10) Uani 1 d .
C11 C 0.8758(10) 0.25247(19) -0.0551(3) 0.0393(10) Uani 1 d .
C12 C 0.7963(11) 0.05236(19) 0.1322(3) 0.0422(11) Uani 1 d .
H2C H 1.425(14) 0.150(3) 0.835(4) 0.12(2) Uiso 1 d .
H4C H 0.506(9) 0.0547(18) -0.039(2) 0.042(11) Uiso 1 d .
H5C H 0.6646 0.3775 0.7497 0.050 Uiso 1 d .
H5D H 1.0204 0.3823 0.7616 0.050 Uiso 1 d .

loop_
_atom_site_aniso_label
_atom_site_aniso_U_11
_atom_site_aniso_U_22
_atom_site_aniso_U_33
_atom_site_aniso_U_23
_atom_site_aniso_U_13
_atom_site_aniso_U_12
O1 0.102(3) 0.0453(18) 0.054(2) 0.0054(16) -0.0263(19) -0.0380(19)
O2 0.084(2) 0.0399(17) 0.0317(17) 0.0084(13) -0.0108(16) -0.0175(16)
O3 0.065(2) 0.0453(17) 0.0296(16) -0.0004(14) -0.0118(15) -0.0129(15)
O4 0.136(3) 0.0370(17) 0.044(2) 0.0084(15) -0.034(2) -0.0303(19)
O5 0.059(2) 0.061(2) 0.081(2) 0.0386(19) 0.0078(18) 0.0110(16)
N1 0.033(2) 0.0378(18) 0.0295(18) -0.0053(15) -0.0013(15) 0.0049(15)
N2 0.047(2) 0.050(2) 0.0294(19) -0.0051(18) -0.0061(17) 0.0030(18)
N3 0.059(2) 0.0291(17) 0.0275(18) 0.0000(15) -0.0075(16) -0.0099(16)
N4 0.060(2) 0.0268(18) 0.0298(19) 0.0006(16) -0.0065(17) -0.0110(16)
C1 0.042(2) 0.038(2) 0.035(2) 0.0016(19) -0.004(2) 0.0089(19)
C2 0.057(3) 0.037(2) 0.045(3) -0.010(2) 0.000(2) -0.005(2)
C3 0.042(2) 0.043(2) 0.032(2) 0.005(2) 0.0051(19) 0.005(2)
C4 0.040(3) 0.052(3) 0.049(3) -0.020(2) -0.001(2) 0.000(2)
C5 0.026(2) 0.035(2) 0.037(2) -0.0089(19) -0.0042(18) -0.0034(17)
C6 0.052(3) 0.032(2) 0.041(3) -0.002(2) -0.004(2) 0.0079(19)
C7 0.052(3) 0.042(2) 0.030(2) 0.002(2) -0.002(2) 0.001(2)
C8 0.046(3) 0.035(2) 0.031(2) -0.0041(18) -0.0067(19) -0.0094(19)
C9 0.049(3) 0.0266(19) 0.025(2) -0.0033(17) -0.0034(19) -0.0094(18)
C10 0.057(3) 0.027(2) 0.023(2) -0.0032(17) -0.0054(19) -0.0015(18)
C11 0.050(3) 0.033(2) 0.033(2) -0.0009(19) -0.002(2) -0.007(2)
C12 0.060(3) 0.035(2) 0.030(2) -0.0028(19) -0.008(2) -0.005(2)

loop_
_atom_type_symbol
_atom_type_description
_atom_type_scat_dispersion_real
_atom_type_scat_dispersion_imag
_atom_type_scat_source
C C 0.0033 0.0016 'International Tables Vol C Tables 4.2.6.8 and 6.1.1.4'
H H 0.0000 0.0000 'International Tables Vol C Tables 4.2.6.8 and 6.1.1.4'
N N 0.0061 0.0033 'International Tables Vol C Tables 4.2.6.8 and 6.1.1.4'
O O 0.0106 0.0060 'International Tables Vol C Tables 4.2.6.8 and 6.1.1.4'

loop_
_geom_angle_atom_site_label_1
_geom_angle_atom_site_label_2
_geom_angle_atom_site_label_3
_geom_angle
_geom_angle_site_symmetry_1
C11 O2 H2D 109.5 .
H5C O5 H5D 103.5(3) .
C3 N1 C1 108.5(3) .
C3 N1 C4 125.0(3) .
C1 N1 C4 126.5(3) .
C3 N2 C2 108.4(3) .
C3 N2 H2C 128(3) .
C2 N2 H2C 124(3) .
N4 N3 C9 105.4(3) .
N3 N4 C10 112.2(3) .
N3 N4 H4C 116(2) .
C10 N4 H4C 132(2) .
C2 C1 N1 107.0(3) .
C2 C1 H1 126.5 .
N1 C1 H1 126.5 .
C1 C2 N2 107.8(4) .
C1 C2 H2 126.1 .
N2 C2 H2 126.1 .
N1 C3 N2 108.3(3) .
N1 C3 H3 125.9 .
N2 C3 H3 125.9 .
N1 C4 C5 111.7(3) .
N1 C4 H4A 109.3 .
C5 C4 H4A 109.3 .
N1 C4 H4B 109.3 .
C5 C4 H4B 109.3 .
H4A C4 H4B 107.9 .
C7 C5 C6 119.0(4) .
C7 C5 C4 120.2(4) .
C6 C5 C4 120.8(4) .
C7 C6 C5 120.1(4) 3_756
C7 C6 H6 120.0 3_756
C5 C6 H6 120.0 .
C6 C7 C5 120.9(4) 3_756
C6 C7 H7 119.5 3_756
C5 C7 H7 119.5 .
C10 C8 C9 105.5(3) .
C10 C8 H8 127.3 .
C9 C8 H8 127.3 .
N3 C9 C8 110.3(3) .
N3 C9 C11 121.1(3) .
C8 C9 C11 128.6(3) .
N4 C10 C8 106.6(3) .
N4 C10 C12 120.6(3) .
C8 C10 C12 132.7(3) .
O1 C11 O2 124.2(4) .
O1 C11 C9 122.8(4) .
O2 C11 C9 113.0(3) .
O4 C12 O3 125.0(4) .
O4 C12 C10 117.6(3) .
O3 C12 C10 117.4(3) .

loop_
_geom_bond_atom_site_label_1
_geom_bond_atom_site_label_2
_geom_bond_distance
_geom_bond_site_symmetry_2
O1 C11 1.192(4) .
O2 C11 1.326(4) .
O2 H2D 0.8200 .
O3 C12 1.258(4) .
O4 C12 1.238(4) .
O5 H5C 1.105(3) .
O5 H5D 0.753(3) .
N1 C3 1.323(4) .
N1 C1 1.372(5) .
N1 C4 1.483(5) .
N2 C3 1.325(5) .
N2 C2 1.363(5) .
N2 H2C 1.11(6) .
N3 N4 1.332(4) .
N3 C9 1.347(4) .
N4 C10 1.357(4) .
N4 H4C 0.99(4) .
C1 C2 1.328(5) .
C1 H1 0.9300 .
C2 H2 0.9300 .
C3 H3 0.9300 .
C4 C5 1.523(5) .
C4 H4A 0.9700 .
C4 H4B 0.9700 .
C5 C7 1.375(5) .
C5 C6 1.380(5) .
C6 C7 1.373(5) 3_756
C6 H6 0.9300 .
C7 C6 1.373(5) 3_756
C7 H7 0.9300 .
C8 C10 1.368(5) .
C8 C9 1.399(5) .
C8 H8 0.9300 .
C9 C11 1.472(5) .
C10 C12 1.494(5) .
